data_7217767
loop_
_publ_author_name
'Sen, Kamalika'
'Saha, Sandip'
'Chakraborty, Patha Pratim'
'Dey, Debarati'
'Jana, Atish Dipankar'
'Scollmeyer, Dieter'
'Granda, Santiago Garcia'

_publ_section_title
;
 Unexplored Analytics of Some Novel 3d-4f Heterometallic Schiff Base
 Complexes
;
_journal_name_full 'RSC Advances'
_journal_paper_doi 10.1039/C4RA04531A
_journal_year 2014
_chemical_formula_moiety 'C22 H28 Cu N5 Nd O14'
_chemical_formula_sum 'C22 H28 Cu N5 Nd O14'
_chemical_formula_weight 794.27
_chemical_name_systematic
;
 ?
;
_space_group_crystal_system monoclinic
_space_group_IT_number 14
_space_group_name_Hall '-P 2ybc'
_space_group_name_H-M_alt 'P 1 21/c 1'
_symmetry_space_group_name_Hall '-P 2ybc'
_symmetry_space_group_name_H-M 'P 1 21/c 1'
_atom_sites_solution_hydrogens mixed
_audit_creation_method SHELXL-2014
_cell_angle_alpha 90
_cell_angle_beta 92.680(6)
_cell_angle_gamma 90
_cell_formula_units_Z 4
_cell_length_a 9.2033(5)
_cell_length_b 20.5226(10)
_cell_length_c 15.6347(12)
_cell_measurement_reflns_used 15353
_cell_measurement_temperature 293(2)
_cell_measurement_theta_max 29.3
_cell_measurement_theta_min 2.2
_cell_volume 2949.8(3)
_computing_cell_refinement 'SAINT (Bruker, 2006)'
_computing_data_collection 'SAINT (Bruker, 2006)'
_computing_data_reduction 'SAINT (Bruker, 2006)'
_computing_molecular_graphics 'PLATON (Spek, 2009)'
_computing_publication_material 'PLATON (Spek, 2009)'
_computing_structure_refinement 'SHELXL-2014 (Sheldrick, 2014)'
_computing_structure_solution 'SHELXL-2014 (Sheldrick, 2014)'
_diffrn_ambient_temperature 293(2)
_diffrn_measured_fraction_theta_full 0.997
_diffrn_measured_fraction_theta_max 0.978
_diffrn_measurement_device_type 'STOE IPDS 2T'
_diffrn_measurement_method 'rotation method'
_diffrn_radiation_type CuK\a
_diffrn_radiation_wavelength 1.54184
_diffrn_reflns_av_R_equivalents 0.1198
_diffrn_reflns_av_unetI/netI 0.1188
_diffrn_reflns_Laue_measured_fraction_full 0.997
_diffrn_reflns_Laue_measured_fraction_max 0.978
_diffrn_reflns_limit_h_max 11
_diffrn_reflns_limit_h_min -10
_diffrn_reflns_limit_k_max 25
_diffrn_reflns_limit_k_min -24
_diffrn_reflns_limit_l_max 19
_diffrn_reflns_limit_l_min -13
_diffrn_reflns_number 18842
_diffrn_reflns_point_group_measured_fraction_full 0.997
_diffrn_reflns_point_group_measured_fraction_max 0.978
_diffrn_reflns_theta_full 67.684
_diffrn_reflns_theta_max 70.803
_diffrn_reflns_theta_min 3.556
_exptl_absorpt_coefficient_mu 14.833
_exptl_absorpt_correction_T_max 0.7456
_exptl_absorpt_correction_T_min 0.6686
_exptl_absorpt_correction_type multi-scan
_exptl_absorpt_process_details SADABS
_exptl_crystal_colour brown
_exptl_crystal_density_diffrn 1.788
_exptl_crystal_density_method 'not measured'
_exptl_crystal_description block
_exptl_crystal_F_000 1584
_exptl_crystal_size_max 0.30
_exptl_crystal_size_mid 0.26
_exptl_crystal_size_min 0.19
_refine_diff_density_max 0.641
_refine_diff_density_min -0.595
_refine_diff_density_rms 0.096
_refine_ls_extinction_method none
_refine_ls_goodness_of_fit_ref 0.998
_refine_ls_hydrogen_treatment constr
_refine_ls_matrix_type full
_refine_ls_number_parameters 392
_refine_ls_number_reflns 5563
_refine_ls_number_restraints 8
_refine_ls_restrained_S_all 0.998
_refine_ls_R_factor_all 0.1192
_refine_ls_R_factor_gt 0.0615
_refine_ls_shift/su_max 0.001
_refine_ls_shift/su_mean 0.000
_refine_ls_structure_factor_coef Fsqd
_refine_ls_weighting_details 'w=1/[\s^2^(Fo^2^)+(0.0117P)^2^] where P=(Fo^2^+2Fc^2^)/3'
_refine_ls_weighting_scheme calc
_refine_ls_wR_factor_gt 0.0998
_refine_ls_wR_factor_ref 0.1224
_reflns_Friedel_coverage 0.000
_reflns_number_gt 3268
_reflns_number_total 5563
_reflns_threshold_expression 'I > 2\s(I)'
_cod_data_source_file c4ra04531a4.cif
_cod_data_source_block shelx
_cod_depositor_comments
;
The following automatic conversions were performed:

'_exptl_absorpt_correction_type' value 'multi scan' changed to
'multi-scan' according to
/usr/data/users/saulius/crontab/automatic-downloads/rss-feeds/RSC/lib/dictionaries/cif_core.dic
dictionary named 'cif_core.dic' version 2.4.2 from 2011-04-26.

Automatic conversion script
Id: cif_fix_values 2281 2013-09-26 08:29:07Z andrius 
;
_cod_database_code 7217767
_shelx_space_group_comment
;
The symmetry employed for this shelxl refinement is uniquely defined
by the following loop, which should always be used as a source of
symmetry information in preference to the above space-group names.
They are only intended as comments.
;
_shelxl_version_number 2014-3

loop_
_space_group_symop_operation_xyz
'x, y, z'
'-x, y+1/2, -z+1/2'
'-x, -y, -z'
'x, -y-1/2, z-1/2'

loop_
_atom_site_label
_atom_site_type_symbol
_atom_site_fract_x
_atom_site_fract_y
_atom_site_fract_z
_atom_site_U_iso_or_equiv
_atom_site_adp_type
_atom_site_occupancy
_atom_site_site_symmetry_order
_atom_site_calc_flag
_atom_site_refinement_flags_posn
_atom_site_refinement_flags_adp
_atom_site_refinement_flags_occupancy
_atom_site_disorder_assembly
_atom_site_disorder_group
Nd1 Nd 0.13148(6) 0.15843(2) 0.25000(4) 0.05121(15) Uani 1 1 d . . . . .
Cu1 Cu 0.16818(15) -0.00613(6) 0.20020(10) 0.0554(4) Uani 1 1 d . . . . .
O1 O 0.2703(7) 0.0594(3) 0.2654(5) 0.063(2) Uani 1 1 d . . . . .
O2 O 0.0235(6) 0.0606(3) 0.1889(5) 0.0597(19) Uani 1 1 d . . . . .
O3 O -0.1495(6) 0.1579(3) 0.2017(4) 0.0589(16) Uani 1 1 d . . . . .
O4 O 0.3498(7) 0.1521(3) 0.3643(5) 0.0661(18) Uani 1 1 d . . . . .
O5 O 0.0681(12) -0.0596(5) 0.3160(7) 0.123(4) Uani 1 1 d . . . . .
H5A H -0.0047 -0.0824 0.3012 0.185 Uiso 1 1 d R U . . .
O6 O 0.3414(9) 0.1751(5) 0.1554(7) 0.105(3) Uani 1 1 d . . . . .
O7 O 0.3392(11) 0.1652(4) 0.0189(6) 0.108(3) Uani 1 1 d . . . . .
O8 O 0.1456(10) 0.1593(6) 0.0886(6) 0.118(4) Uani 1 1 d . . . . .
O9 O 0.2629(8) 0.2685(4) 0.2772(6) 0.086(3) Uani 1 1 d . . . . .
O10 O 0.1829(9) 0.3625(4) 0.2354(7) 0.101(3) Uani 1 1 d . . . . .
O11 O 0.0665(8) 0.2738(4) 0.2007(6) 0.085(3) Uani 1 1 d . . . . .
O12 O 0.0145(9) 0.1173(4) 0.3825(6) 0.082(2) Uani 1 1 d . . . . .
O13 O -0.1078(11) 0.1784(5) 0.4654(7) 0.121(4) Uani 1 1 d . . . . .
O14 O 0.0115(9) 0.2201(4) 0.3622(6) 0.086(2) Uani 1 1 d . . . . .
N1 N 0.3287(9) -0.0650(4) 0.1964(6) 0.070(3) Uani 1 1 d D . . . .
N2 N 0.0685(9) -0.0652(3) 0.1217(6) 0.064(2) Uani 1 1 d D . . . .
N3 N 0.2758(12) 0.1669(4) 0.0850(7) 0.072(3) Uani 1 1 d . . . . .
N4 N 0.1686(10) 0.3032(4) 0.2373(7) 0.071(3) Uani 1 1 d . . . . .
N5 N -0.0266(11) 0.1722(6) 0.4051(7) 0.083(3) Uani 1 1 d . . . . .
C1 C 0.3317(14) 0.1551(7) 0.5203(8) 0.105(4) Uani 1 1 d . . . . .
H1A H 0.2327 0.1402 0.5163 0.158 Uiso 1 1 calc R U . . .
H1B H 0.3458 0.1829 0.5694 0.158 Uiso 1 1 calc R U . . .
H1C H 0.3957 0.1182 0.5261 0.158 Uiso 1 1 calc R U . . .
C2 C 0.3641(12) 0.1921(5) 0.4415(7) 0.072(3) Uani 1 1 d . . . . .
H2A H 0.2981 0.2289 0.4356 0.086 Uiso 1 1 calc R U . . .
H2B H 0.4624 0.2091 0.4473 0.086 Uiso 1 1 calc R U . . .
C3 C 0.4501(10) 0.1019(5) 0.3558(7) 0.061(3) Uani 1 1 d . . . . .
C4 C 0.5869(13) 0.0990(6) 0.3955(9) 0.084(4) Uani 1 1 d . . . . .
H4 H 0.6177 0.1328 0.4316 0.101 Uiso 1 1 calc R U . . .
C5 C 0.6796(13) 0.0471(6) 0.3830(9) 0.089(4) Uani 1 1 d . . . . .
H5 H 0.7716 0.0458 0.4102 0.107 Uiso 1 1 calc R U . . .
C6 C 0.6324(12) -0.0029(6) 0.3291(8) 0.078(3) Uani 1 1 d . . . . .
H6 H 0.6949 -0.0375 0.3196 0.094 Uiso 1 1 calc R U . . .
C7 C 0.4922(11) -0.0030(5) 0.2882(8) 0.066(3) Uani 1 1 d . . . . .
C8 C 0.4014(10) 0.0516(4) 0.3016(7) 0.058(3) Uani 1 1 d . . . . .
C9 C 0.4508(12) -0.0577(5) 0.2356(8) 0.069(3) Uani 1 1 d . . . . .
H9 H 0.5195 -0.0905 0.2298 0.083 Uiso 1 1 calc R U . . .
C13 C -0.0636(12) -0.0603(5) 0.0951(7) 0.066(3) Uani 1 1 d . . . . .
H13 H -0.1037 -0.0949 0.0636 0.079 Uiso 1 1 calc R U . . .
C14 C -0.1547(10) -0.0058(4) 0.1099(6) 0.054(2) Uani 1 1 d . . . . .
C15 C -0.3000(11) -0.0102(5) 0.0797(7) 0.067(3) Uani 1 1 d . . . . .
H15 H -0.3323 -0.0480 0.0521 0.081 Uiso 1 1 calc R U . . .
C16 C -0.3951(12) 0.0398(5) 0.0899(8) 0.071(3) Uani 1 1 d . . . . .
H16 H -0.4909 0.0357 0.0689 0.086 Uiso 1 1 calc R U . . .
C17 C -0.3509(11) 0.0966(5) 0.1312(8) 0.068(3) Uani 1 1 d . . . . .
H17 H -0.4168 0.1302 0.1393 0.082 Uiso 1 1 calc R U . . .
C18 C -0.2083(10) 0.1028(4) 0.1602(7) 0.051(2) Uani 1 1 d . . . . .
C19 C -0.1087(10) 0.0513(4) 0.1546(6) 0.053(2) Uani 1 1 d . . . . .
C20 C -0.2456(11) 0.2125(5) 0.2130(8) 0.074(4) Uani 1 1 d . . . . .
H20A H -0.2036 0.2408 0.2573 0.088 Uiso 1 1 calc R U . . .
H20B H -0.3378 0.1965 0.2322 0.088 Uiso 1 1 calc R U . . .
C21 C -0.2722(14) 0.2510(6) 0.1328(8) 0.095(4) Uani 1 1 d . . . . .
H21A H -0.1813 0.2667 0.1133 0.142 Uiso 1 1 calc R U . . .
H21B H -0.3344 0.2873 0.1440 0.142 Uiso 1 1 calc R U . . .
H21C H -0.3182 0.2238 0.0895 0.142 Uiso 1 1 calc R U . . .
C22 C 0.0986(19) -0.0492(8) 0.4004(10) 0.141(7) Uani 1 1 d . . . . .
H22A H 0.2006 -0.0559 0.4129 0.212 Uiso 1 1 calc R U . . .
H22B H 0.0438 -0.0791 0.4334 0.212 Uiso 1 1 calc R U . . .
H22C H 0.0731 -0.0053 0.4147 0.212 Uiso 1 1 calc R U . . .
C10 C 0.2810(17) -0.1292(7) 0.1598(11) 0.076(4) Uiso 0.714(13) 1 d D . P A 1
H10 H 0.2331 -0.1520 0.2058 0.092 Uiso 0.714(13) 1 calc R U P A 1
C11 C 0.3953(14) -0.1739(6) 0.1316(11) 0.068(5) Uani 0.714(13) 1 d D . P A 1
H11A H 0.3511 -0.2132 0.1094 0.103 Uiso 0.714(13) 1 calc R U P A 1
H11B H 0.4484 -0.1533 0.0876 0.103 Uiso 0.714(13) 1 calc R U P A 1
H11C H 0.4605 -0.1843 0.1793 0.103 Uiso 0.714(13) 1 calc R U P A 1
C12 C 0.1647(16) -0.1177(7) 0.0908(11) 0.075(4) Uiso 0.714(13) 1 d D . P A 1
H12A H 0.2080 -0.1044 0.0381 0.090 Uiso 0.714(13) 1 calc R U P A 1
H12B H 0.1093 -0.1573 0.0798 0.090 Uiso 0.714(13) 1 calc R U P A 1
C10A C 0.311(4) -0.1091(19) 0.119(2) 0.076(4) Uiso 0.286(13) 1 d D . P A 2
H10A H 0.3759 -0.1464 0.1235 0.092 Uiso 0.286(13) 1 calc R U P A 2
H10B H 0.3253 -0.0860 0.0662 0.092 Uiso 0.286(13) 1 calc R U P A 2
C11A C 0.139(5) -0.167(2) 0.049(3) 0.106(17) Uiso 0.286(13) 1 d D . P A 2
H11D H 0.1938 -0.2067 0.0559 0.159 Uiso 0.286(13) 1 calc R U P A 2
H11E H 0.0385 -0.1774 0.0362 0.159 Uiso 0.286(13) 1 calc R U P A 2
H11F H 0.1758 -0.1424 0.0024 0.159 Uiso 0.286(13) 1 calc R U P A 2
C12A C 0.153(3) -0.1283(11) 0.129(3) 0.075(4) Uiso 0.286(13) 1 d D . P A 2
H12C H 0.1355 -0.1532 0.1810 0.090 Uiso 0.286(13) 1 calc R U P A 2

loop_
_atom_site_aniso_label
_atom_site_aniso_U_11
_atom_site_aniso_U_22
_atom_site_aniso_U_33
_atom_site_aniso_U_23
_atom_site_aniso_U_13
_atom_site_aniso_U_12
Nd1 0.0532(3) 0.0368(2) 0.0633(3) -0.0061(3) -0.0010(2) 0.0001(3)
Cu1 0.0607(8) 0.0370(7) 0.0684(10) -0.0062(7) 0.0013(7) 0.0015(6)
O1 0.049(4) 0.046(4) 0.092(6) -0.013(4) -0.010(4) 0.010(3)
O2 0.046(4) 0.049(4) 0.083(5) -0.011(3) -0.011(4) 0.001(3)
O3 0.050(3) 0.044(3) 0.082(5) -0.015(4) -0.008(3) 0.004(3)
O4 0.073(4) 0.055(4) 0.070(5) -0.005(4) -0.004(4) -0.001(4)
O5 0.170(10) 0.121(8) 0.079(7) -0.003(6) 0.021(7) -0.059(7)
O6 0.069(5) 0.163(10) 0.086(7) 0.013(7) 0.016(5) 0.006(5)
O7 0.168(9) 0.076(6) 0.085(6) -0.002(5) 0.054(7) -0.001(6)
O8 0.086(6) 0.179(10) 0.088(7) -0.023(7) -0.002(6) -0.039(7)
O9 0.085(5) 0.054(4) 0.117(7) 0.013(5) -0.025(5) -0.003(4)
O10 0.104(6) 0.052(5) 0.148(9) 0.009(5) 0.011(6) -0.009(4)
O11 0.091(6) 0.050(4) 0.112(7) 0.010(4) -0.023(5) -0.011(4)
O12 0.087(6) 0.072(5) 0.089(6) 0.010(5) 0.020(5) 0.002(4)
O13 0.129(8) 0.132(9) 0.105(8) -0.017(7) 0.051(7) -0.018(6)
O14 0.109(6) 0.060(5) 0.090(6) 0.000(5) 0.018(5) -0.010(4)
N1 0.069(6) 0.055(5) 0.084(7) -0.008(5) -0.010(6) 0.016(4)
N2 0.078(6) 0.036(4) 0.079(7) -0.011(4) 0.002(5) 0.002(4)
N3 0.106(8) 0.049(5) 0.063(6) -0.001(5) 0.018(6) -0.001(5)
N4 0.090(7) 0.035(5) 0.090(8) -0.005(5) 0.019(6) -0.013(5)
N5 0.075(6) 0.097(9) 0.077(8) -0.009(7) 0.017(6) -0.009(6)
C1 0.117(10) 0.120(11) 0.081(9) 0.016(9) 0.015(8) -0.014(9)
C2 0.085(8) 0.066(7) 0.063(7) -0.021(6) -0.012(6) -0.007(6)
C3 0.049(6) 0.062(7) 0.072(8) 0.001(6) -0.007(6) 0.004(5)
C4 0.090(9) 0.063(7) 0.096(10) 0.006(7) -0.025(8) -0.002(6)
C5 0.071(8) 0.085(9) 0.111(12) -0.006(8) -0.013(8) 0.010(7)
C6 0.079(8) 0.060(7) 0.095(10) 0.009(7) 0.001(7) 0.015(6)
C7 0.058(6) 0.059(6) 0.082(8) -0.001(6) -0.002(6) 0.017(5)
C8 0.057(6) 0.040(5) 0.076(8) 0.003(5) 0.001(6) 0.001(4)
C9 0.079(8) 0.046(6) 0.081(8) 0.006(6) -0.001(7) 0.020(5)
C13 0.078(8) 0.044(6) 0.075(8) -0.005(5) -0.005(6) -0.002(5)
C14 0.064(6) 0.044(5) 0.051(6) -0.004(4) -0.015(5) -0.002(4)
C15 0.080(7) 0.054(6) 0.067(7) -0.007(5) -0.014(6) -0.012(5)
C16 0.067(7) 0.072(7) 0.074(8) -0.003(6) -0.016(6) -0.016(6)
C17 0.057(7) 0.069(7) 0.079(8) 0.000(6) -0.001(6) -0.001(5)
C18 0.054(6) 0.041(5) 0.060(6) -0.007(5) 0.007(5) -0.004(4)
C19 0.058(6) 0.052(6) 0.048(6) 0.001(5) -0.005(5) -0.002(4)
C20 0.062(6) 0.047(6) 0.109(10) -0.021(6) -0.017(7) 0.007(5)
C21 0.113(10) 0.073(8) 0.097(10) 0.025(8) -0.007(8) 0.015(7)
C22 0.191(19) 0.152(16) 0.081(12) 0.022(12) 0.002(13) -0.008(13)
C11 0.059(8) 0.045(8) 0.103(13) -0.013(8) 0.007(8) 0.020(6)

loop_
_atom_type_symbol
_atom_type_description
_atom_type_scat_dispersion_real
_atom_type_scat_dispersion_imag
_atom_type_scat_source
C C 0.0181 0.0091 'International Tables Vol C Tables 4.2.6.8 and 6.1.1.4'
H H 0.0000 0.0000 'International Tables Vol C Tables 4.2.6.8 and 6.1.1.4'
Cu Cu -1.9646 0.5888 'International Tables Vol C Tables 4.2.6.8 and 6.1.1.4'
N N 0.0311 0.0180 'International Tables Vol C Tables 4.2.6.8 and 6.1.1.4'
Nd Nd -3.1807 10.9079 'International Tables Vol C Tables 4.2.6.8 and 6.1.1.4'
O O 0.0492 0.0322 'International Tables Vol C Tables 4.2.6.8 and 6.1.1.4'

loop_
_geom_angle_atom_site_label_1
_geom_angle_atom_site_label_2
_geom_angle_atom_site_label_3
_geom_angle
O1 Nd1 O2 62.9(2)
O1 Nd1 O14 128.0(3)
O2 Nd1 O14 121.2(2)
O1 Nd1 O6 75.8(3)
O2 Nd1 O6 101.2(3)
O14 Nd1 O6 137.0(3)
O1 Nd1 O12 83.1(3)
O2 Nd1 O12 82.2(3)
O14 Nd1 O12 50.6(3)
O6 Nd1 O12 154.0(3)
O1 Nd1 O8 93.1(3)
O2 Nd1 O8 69.6(3)
O14 Nd1 O8 138.7(3)
O6 Nd1 O8 48.3(3)
O12 Nd1 O8 149.8(3)
O1 Nd1 O11 158.3(3)
O2 Nd1 O11 124.4(2)
O14 Nd1 O11 68.4(3)
O6 Nd1 O11 82.6(3)
O12 Nd1 O11 117.1(3)
O8 Nd1 O11 73.4(3)
O1 Nd1 O9 118.6(2)
O2 Nd1 O9 166.0(3)
O14 Nd1 O9 69.9(3)
O6 Nd1 O9 67.1(3)
O12 Nd1 O9 111.8(3)
O8 Nd1 O9 96.4(3)
O11 Nd1 O9 48.8(2)
O1 Nd1 O4 60.3(2)
O2 Nd1 O4 121.0(2)
O14 Nd1 O4 84.0(3)
O6 Nd1 O4 79.8(3)
O12 Nd1 O4 76.5(2)
O8 Nd1 O4 127.2(3)
O11 Nd1 O4 114.3(2)
O9 Nd1 O4 66.1(2)
O1 Nd1 O3 122.0(2)
O2 Nd1 O3 60.55(19)
O14 Nd1 O3 75.1(2)
O6 Nd1 O3 126.7(3)
O12 Nd1 O3 77.6(2)
O8 Nd1 O3 79.2(3)
O11 Nd1 O3 73.0(2)
O9 Nd1 O3 119.4(2)
O4 Nd1 O3 153.5(2)
O1 Nd1 N5 106.5(3)
O2 Nd1 N5 101.4(3)
O14 Nd1 N5 25.3(3)
O6 Nd1 N5 155.4(3)
O12 Nd1 N5 25.3(3)
O8 Nd1 N5 152.1(3)
O11 Nd1 N5 92.4(3)
O9 Nd1 N5 91.5(3)
O4 Nd1 N5 80.4(3)
O3 Nd1 N5 73.6(2)
O1 Nd1 N3 83.0(3)
O2 Nd1 N3 84.1(3)
O14 Nd1 N3 145.5(3)
O6 Nd1 N3 24.5(3)
O12 Nd1 N3 163.8(3)
O8 Nd1 N3 23.9(3)
O11 Nd1 N3 77.9(3)
O9 Nd1 N3 82.3(3)
O4 Nd1 N3 103.6(3)
O3 Nd1 N3 102.9(3)
N5 Nd1 N3 170.4(3)
O1 Cu1 O2 82.4(2)
O1 Cu1 N1 95.7(3)
O2 Cu1 N1 170.3(4)
O1 Cu1 N2 172.6(4)
O2 Cu1 N2 94.8(3)
N1 Cu1 N2 85.9(4)
O1 Cu1 O5 96.8(3)
O2 Cu1 O5 96.3(4)
N1 Cu1 O5 93.4(4)
N2 Cu1 O5 90.3(4)
O1 Cu1 Nd1 41.28(18)
O2 Cu1 Nd1 41.65(18)
N1 Cu1 Nd1 134.6(3)
N2 Cu1 Nd1 134.7(2)
O5 Cu1 Nd1 103.6(3)
C8 O1 Cu1 124.2(6)
C8 O1 Nd1 128.0(6)
Cu1 O1 Nd1 107.2(3)
C19 O2 Cu1 124.0(6)
C19 O2 Nd1 129.4(6)
Cu1 O2 Nd1 106.7(3)
C18 O3 C20 117.3(7)
C18 O3 Nd1 119.0(5)
C20 O3 Nd1 123.7(5)
C3 O4 C2 117.4(8)
C3 O4 Nd1 117.4(6)
C2 O4 Nd1 124.7(6)
C22 O5 Cu1 127.5(10)
C22 O5 H5A 118.9
Cu1 O5 H5A 112.6
N3 O6 Nd1 98.5(7)
N3 O8 Nd1 98.3(7)
N4 O9 Nd1 96.0(6)
N4 O11 Nd1 98.6(6)
N5 O12 Nd1 94.4(7)
N5 O14 Nd1 97.1(7)
C9 N1 C10 122.0(9)
C9 N1 C10A 121.2(16)
C9 N1 Cu1 125.5(7)
C10 N1 Cu1 110.8(8)
C10A N1 Cu1 110.5(16)
C13 N2 C12 121.7(10)
C13 N2 C12A 124.9(14)
C13 N2 Cu1 125.3(7)
C12 N2 Cu1 112.9(8)
C12A N2 Cu1 105.3(14)
O7 N3 O8 123.5(12)
O7 N3 O6 121.8(11)
O8 N3 O6 114.6(10)
O7 N3 Nd1 174.6(8)
O8 N3 Nd1 57.8(6)
O6 N3 Nd1 57.0(6)
O10 N4 O11 123.7(11)
O10 N4 O9 119.9(10)
O11 N4 O9 116.4(8)
O10 N4 Nd1 177.5(9)
O11 N4 Nd1 57.3(5)
O9 N4 Nd1 59.2(5)
O13 N5 O12 120.8(11)
O13 N5 O14 121.5(12)
O12 N5 O14 117.6(10)
O13 N5 Nd1 172.9(9)
O12 N5 Nd1 60.3(6)
O14 N5 Nd1 57.5(6)
C2 C1 H1A 109.5
C2 C1 H1B 109.5
H1A C1 H1B 109.5
C2 C1 H1C 109.5
H1A C1 H1C 109.5
H1B C1 H1C 109.5
O4 C2 C1 112.5(10)
O4 C2 H2A 109.1
C1 C2 H2A 109.1
O4 C2 H2B 109.1
C1 C2 H2B 109.1
H2A C2 H2B 107.8
C4 C3 O4 125.7(10)
C4 C3 C8 120.1(10)
O4 C3 C8 114.2(8)
C3 C4 C5 121.7(12)
C3 C4 H4 119.2
C5 C4 H4 119.2
C6 C5 C4 118.6(11)
C6 C5 H5 120.7
C4 C5 H5 120.7
C5 C6 C7 122.0(11)
C5 C6 H6 119.0
C7 C6 H6 119.0
C6 C7 C8 117.7(10)
C6 C7 C9 118.2(9)
C8 C7 C9 124.1(9)
O1 C8 C3 115.6(8)
O1 C8 C7 124.5(9)
C3 C8 C7 119.9(9)
N1 C9 C7 125.3(9)
N1 C9 H9 117.3
C7 C9 H9 117.3
N2 C13 C14 124.8(9)
N2 C13 H13 117.6
C14 C13 H13 117.6
C15 C14 C19 118.5(9)
C15 C14 C13 117.1(9)
C19 C14 C13 124.4(8)
C16 C15 C14 121.4(9)
C16 C15 H15 119.3
C14 C15 H15 119.3
C15 C16 C17 120.8(10)
C15 C16 H16 119.6
C17 C16 H16 119.6
C18 C17 C16 119.1(10)
C18 C17 H17 120.5
C16 C17 H17 120.5
C17 C18 O3 124.7(9)
C17 C18 C19 121.8(9)
O3 C18 C19 113.4(8)
O2 C19 C18 117.3(8)
O2 C19 C14 124.6(8)
C18 C19 C14 118.1(8)
O3 C20 C21 112.7(10)
O3 C20 H20A 109.0
C21 C20 H20A 109.0
O3 C20 H20B 109.0
C21 C20 H20B 109.0
H20A C20 H20B 107.8
C20 C21 H21A 109.5
C20 C21 H21B 109.5
H21A C21 H21B 109.5
C20 C21 H21C 109.5
H21A C21 H21C 109.5
H21B C21 H21C 109.5
O5 C22 H22A 109.5
O5 C22 H22B 109.5
H22A C22 H22B 109.5
O5 C22 H22C 109.5
H22A C22 H22C 109.5
H22B C22 H22C 109.5
C11 C10 N1 117.4(12)
C11 C10 C12 112.1(13)
N1 C10 C12 108.9(12)
C11 C10 H10 105.9
N1 C10 H10 105.9
C12 C10 H10 105.9
C10 C11 H11A 109.5
C10 C11 H11B 109.5
H11A C11 H11B 109.5
C10 C11 H11C 109.5
H11A C11 H11C 109.5
H11B C11 H11C 109.5
N2 C12 C10 107.1(12)
N2 C12 H12A 110.3
C10 C12 H12A 110.3
N2 C12 H12B 110.3
C10 C12 H12B 110.3
H12A C12 H12B 108.5
N1 C10A C12A 98(2)
N1 C10A H10A 112.1
C12A C10A H10A 112.1
N1 C10A H10B 112.1
C12A C10A H10B 112.1
H10A C10A H10B 109.8
C12A C11A H11D 109.5
C12A C11A H11E 109.5
H11D C11A H11E 109.5
C12A C11A H11F 109.5
H11D C11A H11F 109.5
H11E C11A H11F 109.5
C11A C12A N2 112(3)
C11A C12A C10A 96(3)
N2 C12A C10A 105(2)
C11A C12A H12C 114.1
N2 C12A H12C 114.1
C10A C12A H12C 114.1

loop_
_geom_bond_atom_site_label_1
_geom_bond_atom_site_label_2
_geom_bond_distance
Nd1 O1 2.407(6)
Nd1 O2 2.418(6)
Nd1 O14 2.466(9)
Nd1 O6 2.511(8)
Nd1 O12 2.525(8)
Nd1 O8 2.533(10)
Nd1 O11 2.552(7)
Nd1 O9 2.589(7)
Nd1 O4 2.629(6)
Nd1 O3 2.660(5)
Nd1 N5 2.899(11)
Nd1 N3 2.962(10)
Cu1 O1 1.908(6)
Cu1 O2 1.912(6)
Cu1 N1 1.912(8)
Cu1 N2 1.927(8)
Cu1 O5 2.343(10)
O1 C8 1.318(11)
O2 C19 1.321(11)
O3 C18 1.401(10)
O3 C20 1.443(11)
O4 C3 1.393(12)
O4 C2 1.461(12)
O5 C22 1.352(17)
O5 H5A 0.8400
O6 N3 1.242(12)
O7 N3 1.210(12)
O8 N3 1.212(12)
O9 N4 1.264(11)
O10 N4 1.225(10)
O11 N4 1.234(11)
O12 N5 1.244(12)
O13 N5 1.237(13)
O14 N5 1.249(12)
N1 C9 1.263(13)
N1 C10 1.493(13)
N1 C10A 1.509(18)
N2 C13 1.270(12)
N2 C12 1.489(13)
N2 C12A 1.509(18)
C1 C2 1.490(16)
C1 H1A 0.9600
C1 H1B 0.9600
C1 H1C 0.9600
C2 H2A 0.9700
C2 H2B 0.9700
C3 C4 1.379(14)
C3 C8 1.397(14)
C4 C5 1.385(16)
C4 H4 0.9300
C5 C6 1.384(16)
C5 H5 0.9300
C6 C7 1.413(14)
C6 H6 0.9300
C7 C8 1.418(13)
C7 C9 1.434(15)
C9 H9 0.9300
C13 C14 1.424(13)
C13 H13 0.9300
C14 C15 1.401(13)
C14 C19 1.419(12)
C15 C16 1.363(14)
C15 H15 0.9300
C16 C17 1.385(14)
C16 H16 0.9300
C17 C18 1.373(13)
C17 H17 0.9300
C18 C19 1.405(13)
C20 C21 1.493(16)
C20 H20A 0.9700
C20 H20B 0.9700
C21 H21A 0.9600
C21 H21B 0.9600
C21 H21C 0.9600
C22 H22A 0.9600
C22 H22B 0.9600
C22 H22C 0.9600
C10 C11 1.479(18)
C10 C12 1.502(18)
C10 H10 0.9800
C11 H11A 0.9600
C11 H11B 0.9600
C11 H11C 0.9600
C12 H12A 0.9700
C12 H12B 0.9700
C10A C12A 1.53(2)
C10A H10A 0.9700
C10A H10B 0.9700
C11A C12A 1.49(3)
C11A H11D 0.9600
C11A H11E 0.9600
C11A H11F 0.9600
C12A H12C 0.9800
